data_4105828
loop_
_publ_author_name
'Alexander H\"ubner'
'Zheng-Wang Qu'
'Ulli Englert'
'Michael Bolte'
'Hans-Wolfram Lerner'
'Max C. Holthausen'
'Matthias Wagner'

_publ_contact_author
;
      Dr. Michael Bolte
      Institut f\"ur Anorganische Chemie
      J. W. Goethe-Universit\"at
      Max-von-Laue-Str. 7 
      60438 Frankfurt/Main
      Germany
;
_publ_contact_author_email bolte@chemie.uni-frankfurt.de
_publ_contact_author_fax '49 69 798 29239'
_publ_contact_author_phone '49 69 798 29136'
_publ_section_title
;
 Main-Chain Boron-Containing Oligophenylenes via Ring-Opening
 Polymerization of 9-H-9-Borafluorene
;
_journal_name_full 'Journal of the American Chemical Society'
_journal_page_first 4596
_journal_page_last 4609
_journal_paper_doi 10.1021/ja110947k
_journal_volume 133
_journal_year 2011
_chemical_formula_moiety 'C24 H18 B2'
_chemical_formula_sum 'C24 H18 B2'
_chemical_formula_weight 328.00
_chemical_name_systematic ?
_space_group_IT_number 14
_symmetry_cell_setting monoclinic
_symmetry_space_group_name_Hall '-P 2yn'
_symmetry_space_group_name_H-M 'P 1 21/n 1'
_atom_sites_solution_hydrogens geom
_atom_sites_solution_primary direct
_atom_sites_solution_secondary difmap
_audit_creation_method SHELXL-97
_cell_angle_alpha 90.00
_cell_angle_beta 99.098(2)
_cell_angle_gamma 90.00
_cell_formula_units_Z 4
_cell_length_a 12.7199(11)
_cell_length_b 7.2298(7)
_cell_length_c 18.0394(17)
_cell_measurement_reflns_used 11725
_cell_measurement_temperature 100(2)
_cell_measurement_theta_max 26.2
_cell_measurement_theta_min 3.0
_cell_volume 1638.1(3)
_computing_cell_refinement 'SAINT (Bruker, 2001)'
_computing_data_collection 'SMART (Bruker, 2001)'
_computing_data_reduction 'SAINT (Bruker, 2001)'
_computing_molecular_graphics 'XP (Sheldrick, 2008)'
_computing_structure_refinement 'SHELXL-97 (Sheldrick, 2008)'
_computing_structure_solution 'SHELXS-97 (Sheldrick, 2008)'
_diffrn_ambient_temperature 100(2)
_diffrn_measured_fraction_theta_full 0.999
_diffrn_measured_fraction_theta_max 0.997
_diffrn_measurement_device_type 'CCD area detector'
_diffrn_measurement_method \w
_diffrn_radiation_monochromator graphite
_diffrn_radiation_source 'fine-focus sealed tube'
_diffrn_radiation_type MoK\a
_diffrn_radiation_wavelength 0.71073
_diffrn_reflns_av_R_equivalents 0.0819
_diffrn_reflns_av_sigmaI/netI 0.0571
_diffrn_reflns_limit_h_max 15
_diffrn_reflns_limit_h_min -15
_diffrn_reflns_limit_k_max 9
_diffrn_reflns_limit_k_min -9
_diffrn_reflns_limit_l_max 22
_diffrn_reflns_limit_l_min -22
_diffrn_reflns_number 19181
_diffrn_reflns_theta_full 25.00
_diffrn_reflns_theta_max 26.50
_diffrn_reflns_theta_min 2.29
_diffrn_standards_number 0
_exptl_absorpt_coefficient_mu 0.073
_exptl_absorpt_correction_type none
_exptl_crystal_colour colourless
_exptl_crystal_density_diffrn 1.330
_exptl_crystal_description needle
_exptl_crystal_F_000 688
_exptl_crystal_size_max 0.32
_exptl_crystal_size_mid 0.18
_exptl_crystal_size_min 0.03
_refine_diff_density_max 0.265
_refine_diff_density_min -0.256
_refine_diff_density_rms 0.051
_refine_ls_extinction_method none
_refine_ls_goodness_of_fit_ref 1.049
_refine_ls_hydrogen_treatment mixed
_refine_ls_matrix_type full
_refine_ls_number_parameters 243
_refine_ls_number_reflns 3377
_refine_ls_number_restraints 0
_refine_ls_restrained_S_all 1.049
_refine_ls_R_factor_all 0.0747
_refine_ls_R_factor_gt 0.0521
_refine_ls_shift/su_max 0.000
_refine_ls_shift/su_mean 0.000
_refine_ls_structure_factor_coef Fsqd
_refine_ls_weighting_details 'calc w=1/[\s^2^(Fo^2^)+(0.0361P)^2^+0.8929P] where P=(Fo^2^+2Fc^2^)/3'
_refine_ls_weighting_scheme calc
_refine_ls_wR_factor_gt 0.1150
_refine_ls_wR_factor_ref 0.1289
_reflns_number_gt 2562
_reflns_number_total 3377
_reflns_threshold_expression >2sigma(I)
_cod_data_source_file ja110947k_si_001_1.cif
_cod_data_source_block 14_wa1061
_cod_database_code 4105828

loop_
_symmetry_equiv_pos_as_xyz
'x, y, z'
'-x+1/2, y+1/2, -z+1/2'
'-x, -y, -z'
'x-1/2, -y-1/2, z-1/2'

loop_
_atom_site_label
_atom_site_type_symbol
_atom_site_fract_x
_atom_site_fract_y
_atom_site_fract_z
_atom_site_U_iso_or_equiv
_atom_site_adp_type
_atom_site_occupancy
_atom_site_symmetry_multiplicity
_atom_site_calc_flag
_atom_site_refinement_flags
B1 B 0.57180(17) 0.3813(3) 0.71038(12) 0.0193(5) Uani 1 1 d .
H1 H 0.6334(14) 0.495(3) 0.7505(10) 0.023(5) Uiso 1 1 d .
B2 B 0.67650(17) 0.3571(3) 0.78789(12) 0.0186(4) Uani 1 1 d .
H2 H 0.6153(14) 0.248(3) 0.7472(10) 0.026(5) Uiso 1 1 d .
C1 C 0.60679(14) 0.3440(3) 0.63232(10) 0.0198(4) Uani 1 1 d .
C2 C 0.71549(14) 0.3147(2) 0.62642(10) 0.0186(4) Uani 1 1 d .
C3 C 0.74086(15) 0.2440(3) 0.55892(10) 0.0229(4) Uani 1 1 d .
H3 H 0.8133 0.2194 0.5555 0.028 Uiso 1 1 calc R
C4 C 0.66427(16) 0.2092(3) 0.49748(10) 0.0270(5) Uani 1 1 d .
H4 H 0.6840 0.1632 0.4523 0.032 Uiso 1 1 calc R
C5 C 0.55852(16) 0.2419(3) 0.50219(11) 0.0284(5) Uani 1 1 d .
H5 H 0.5051 0.2209 0.4599 0.034 Uiso 1 1 calc R
C6 C 0.53109(15) 0.3053(3) 0.56859(11) 0.0241(4) Uani 1 1 d .
H6 H 0.4579 0.3235 0.5714 0.029 Uiso 1 1 calc R
C11 C 0.79095(14) 0.3595(2) 0.76571(10) 0.0168(4) Uani 1 1 d .
C12 C 0.80461(14) 0.3497(2) 0.68905(10) 0.0174(4) Uani 1 1 d .
C13 C 0.90712(14) 0.3769(3) 0.67177(10) 0.0199(4) Uani 1 1 d .
H13 H 0.9168 0.3745 0.6206 0.024 Uiso 1 1 calc R
C14 C 0.99416(15) 0.4070(3) 0.72611(11) 0.0218(4) Uani 1 1 d .
H14 H 1.0628 0.4216 0.7124 0.026 Uiso 1 1 calc R
C15 C 0.98149(14) 0.4160(3) 0.80086(10) 0.0207(4) Uani 1 1 d .
H15 H 1.0411 0.4363 0.8388 0.025 Uiso 1 1 calc R
C16 C 0.88067(14) 0.3948(2) 0.81948(10) 0.0190(4) Uani 1 1 d .
H16 H 0.8721 0.4047 0.8707 0.023 Uiso 1 1 calc R
C21 C 0.46128(14) 0.4307(3) 0.73338(11) 0.0209(4) Uani 1 1 d .
C22 C 0.44766(14) 0.4301(3) 0.80998(11) 0.0211(4) Uani 1 1 d .
C23 C 0.35377(15) 0.5086(3) 0.82876(12) 0.0263(5) Uani 1 1 d .
H23 H 0.3446 0.5124 0.8800 0.032 Uiso 1 1 calc R
C24 C 0.27474(15) 0.5802(3) 0.77501(12) 0.0290(5) Uani 1 1 d .
H24 H 0.2123 0.6316 0.7894 0.035 Uiso 1 1 calc R
C25 C 0.28674(15) 0.5770(3) 0.70054(12) 0.0281(5) Uani 1 1 d .
H25 H 0.2319 0.6229 0.6632 0.034 Uiso 1 1 calc R
C26 C 0.37926(15) 0.5063(3) 0.68062(11) 0.0233(4) Uani 1 1 d .
H26 H 0.3878 0.5089 0.6293 0.028 Uiso 1 1 calc R
C31 C 0.63790(14) 0.3322(2) 0.86566(10) 0.0197(4) Uani 1 1 d .
C32 C 0.52820(15) 0.3543(3) 0.87165(11) 0.0217(4) Uani 1 1 d .
C33 C 0.49504(16) 0.2981(3) 0.93886(11) 0.0281(5) Uani 1 1 d .
H33 H 0.4219 0.3092 0.9434 0.034 Uiso 1 1 calc R
C34 C 0.56447(17) 0.2278(3) 0.99839(11) 0.0310(5) Uani 1 1 d .
H34 H 0.5392 0.1935 1.0433 0.037 Uiso 1 1 calc R
C35 C 0.67138(16) 0.2069(3) 0.99302(11) 0.0269(5) Uani 1 1 d .
H35 H 0.7199 0.1587 1.0339 0.032 Uiso 1 1 calc R
C36 C 0.70591(15) 0.2574(3) 0.92710(10) 0.0219(4) Uani 1 1 d .
H36 H 0.7789 0.2407 0.9232 0.026 Uiso 1 1 calc R

loop_
_atom_site_aniso_label
_atom_site_aniso_U_11
_atom_site_aniso_U_22
_atom_site_aniso_U_33
_atom_site_aniso_U_23
_atom_site_aniso_U_13
_atom_site_aniso_U_12
B1 0.0194(11) 0.0135(10) 0.0235(11) 0.0011(8) -0.0015(9) -0.0009(8)
B2 0.0206(11) 0.0140(10) 0.0208(11) -0.0018(8) 0.0015(8) -0.0001(8)
C1 0.0207(10) 0.0166(9) 0.0214(10) 0.0034(8) 0.0007(8) 0.0002(8)
C2 0.0223(10) 0.0129(9) 0.0207(9) 0.0038(7) 0.0035(8) 0.0000(7)
C3 0.0248(10) 0.0223(11) 0.0225(10) 0.0007(8) 0.0062(8) 0.0002(8)
C4 0.0363(12) 0.0272(11) 0.0174(10) -0.0018(8) 0.0043(8) 0.0010(9)
C5 0.0320(12) 0.0303(12) 0.0204(10) -0.0005(9) -0.0035(9) -0.0011(9)
C6 0.0210(10) 0.0249(11) 0.0254(10) 0.0021(8) 0.0001(8) 0.0013(8)
C11 0.0199(9) 0.0105(9) 0.0203(9) 0.0017(7) 0.0036(7) 0.0020(7)
C12 0.0187(9) 0.0125(9) 0.0213(9) 0.0025(7) 0.0038(7) 0.0027(7)
C13 0.0225(10) 0.0168(10) 0.0214(10) 0.0007(8) 0.0065(8) 0.0021(8)
C14 0.0168(9) 0.0197(10) 0.0301(10) 0.0012(8) 0.0075(8) 0.0023(8)
C15 0.0180(10) 0.0176(10) 0.0253(10) 0.0021(8) -0.0008(8) 0.0014(7)
C16 0.0220(10) 0.0154(10) 0.0194(9) 0.0016(7) 0.0026(8) 0.0023(7)
C21 0.0183(10) 0.0148(9) 0.0295(10) -0.0041(8) 0.0034(8) -0.0035(7)
C22 0.0165(9) 0.0166(10) 0.0309(10) -0.0036(8) 0.0055(8) -0.0043(7)
C23 0.0235(11) 0.0239(11) 0.0339(11) -0.0088(9) 0.0117(9) -0.0060(8)
C24 0.0166(10) 0.0219(11) 0.0496(13) -0.0084(10) 0.0084(9) -0.0005(8)
C25 0.0189(10) 0.0214(11) 0.0430(13) -0.0022(9) 0.0023(9) 0.0009(8)
C26 0.0193(10) 0.0190(10) 0.0305(11) -0.0013(8) 0.0010(8) -0.0025(8)
C31 0.0233(10) 0.0131(9) 0.0230(10) -0.0039(7) 0.0044(8) -0.0030(8)
C32 0.0227(10) 0.0178(10) 0.0258(10) -0.0066(8) 0.0070(8) -0.0047(8)
C33 0.0251(11) 0.0317(12) 0.0302(11) -0.0052(9) 0.0124(9) -0.0061(9)
C34 0.0398(13) 0.0342(13) 0.0218(10) -0.0007(9) 0.0137(9) -0.0074(10)
C35 0.0337(12) 0.0258(11) 0.0218(10) -0.0013(8) 0.0059(9) -0.0054(9)
C36 0.0241(10) 0.0189(10) 0.0230(10) -0.0022(8) 0.0049(8) -0.0026(8)

loop_
_atom_type_symbol
_atom_type_description
_atom_type_scat_dispersion_real
_atom_type_scat_dispersion_imag
_atom_type_scat_source
C C 0.0033 0.0016 'International Tables Vol C Tables 4.2.6.8 and 6.1.1.4'
H H 0.0000 0.0000 'International Tables Vol C Tables 4.2.6.8 and 6.1.1.4'
B B 0.0013 0.0007 'International Tables Vol C Tables 4.2.6.8 and 6.1.1.4'

loop_
_geom_angle_atom_site_label_1
_geom_angle_atom_site_label_2
_geom_angle_atom_site_label_3
_geom_angle
C1 B1 C21 132.15(17)
C1 B1 B2 113.93(16)
C21 B1 B2 113.89(16)
C1 B1 H1 112.6(8)
C21 B1 H1 101.5(8)
C1 B1 H2 100.4(9)
C21 B1 H2 112.0(9)
H1 B1 H2 90.7(12)
C31 B2 C11 131.56(17)
C31 B2 B1 114.37(16)
C11 B2 B1 114.05(16)
C31 B2 H1 113.2(8)
C11 B2 H1 101.2(8)
B1 B2 H1 45.8(8)
C31 B2 H2 101.4(9)
C11 B2 H2 111.8(8)
H1 B2 H2 90.3(12)
C6 C1 C2 117.27(17)
C6 C1 B1 120.95(17)
C2 C1 B1 120.79(16)
C3 C2 C1 118.65(17)
C3 C2 C12 117.88(16)
C1 C2 C12 123.44(16)
C4 C3 C2 122.25(18)
C4 C3 H3 118.9
C2 C3 H3 118.9
C3 C4 C5 119.38(18)
C3 C4 H4 120.3
C5 C4 H4 120.3
C6 C5 C4 119.55(18)
C6 C5 H5 120.2
C4 C5 H5 120.2
C5 C6 C1 122.83(18)
C5 C6 H6 118.6
C1 C6 H6 118.6
C16 C11 C12 118.13(16)
C16 C11 B2 120.85(16)
C12 C11 B2 120.52(16)
C13 C12 C11 118.04(16)
C13 C12 C2 118.56(16)
C11 C12 C2 123.39(16)
C14 C13 C12 122.41(17)
C14 C13 H13 118.8
C12 C13 H13 118.8
C13 C14 C15 119.81(18)
C13 C14 H14 120.1
C15 C14 H14 120.1
C16 C15 C14 119.08(17)
C16 C15 H15 120.5
C14 C15 H15 120.5
C15 C16 C11 122.48(17)
C15 C16 H16 118.8
C11 C16 H16 118.8
C26 C21 C22 117.91(17)
C26 C21 B1 120.62(17)
C22 C21 B1 120.61(17)
C23 C22 C21 118.09(18)
C23 C22 C32 118.43(17)
C21 C22 C32 123.48(17)
C24 C23 C22 122.11(19)
C24 C23 H23 118.9
C22 C23 H23 118.9
C25 C24 C23 119.86(19)
C25 C24 H24 120.1
C23 C24 H24 120.1
C24 C25 C26 119.40(19)
C24 C25 H25 120.3
C26 C25 H25 120.3
C25 C26 C21 122.60(19)
C25 C26 H26 118.7
C21 C26 H26 118.7
C36 C31 C32 118.18(17)
C36 C31 B2 120.68(17)
C32 C31 B2 120.24(17)
C33 C32 C31 117.65(18)
C33 C32 C22 119.01(17)
C31 C32 C22 123.33(17)
C34 C33 C32 122.49(19)
C34 C33 H33 118.8
C32 C33 H33 118.8
C33 C34 C35 120.10(18)
C33 C34 H34 119.9
C35 C34 H34 119.9
C36 C35 C34 118.71(19)
C36 C35 H35 120.6
C34 C35 H35 120.6
C35 C36 C31 122.85(18)
C35 C36 H36 118.6
C31 C36 H36 118.6

loop_
_geom_bond_atom_site_label_1
_geom_bond_atom_site_label_2
_geom_bond_distance
B1 C1 1.566(3)
B1 C21 1.569(3)
B1 B2 1.780(3)
B1 H1 1.276(19)
B1 H2 1.25(2)
B2 C31 1.568(3)
B2 C11 1.570(3)
B2 H1 1.275(19)
B2 H2 1.259(19)
C1 C6 1.406(3)
C1 C2 1.419(2)
C2 C3 1.404(2)
C2 C12 1.490(2)
C3 C4 1.378(3)
C3 H3 0.9500
C4 C5 1.382(3)
C4 H4 0.9500
C5 C6 1.378(3)
C5 H5 0.9500
C6 H6 0.9500
C11 C16 1.399(2)
C11 C12 1.422(2)
C12 C13 1.402(2)
C13 C14 1.375(3)
C13 H13 0.9500
C14 C15 1.385(3)
C14 H14 0.9500
C15 C16 1.385(2)
C15 H15 0.9500
C16 H16 0.9500
C21 C26 1.407(3)
C21 C22 1.420(3)
C22 C23 1.411(3)
C22 C32 1.493(3)
C23 C24 1.382(3)
C23 H23 0.9500
C24 C25 1.376(3)
C24 H24 0.9500
C25 C26 1.382(3)
C25 H25 0.9500
C26 H26 0.9500
C31 C36 1.402(3)
C31 C32 1.425(3)
C32 C33 1.405(3)
C33 C34 1.375(3)
C33 H33 0.9500
C34 C35 1.387(3)
C34 H34 0.9500
C35 C36 1.380(3)
C35 H35 0.9500
C36 H36 0.9500

loop_
_geom_torsion_atom_site_label_1
_geom_torsion_atom_site_label_2
_geom_torsion_atom_site_label_3
_geom_torsion_atom_site_label_4
_geom_torsion
C1 B1 B2 C31 -161.81(16)
C21 B1 B2 C31 16.6(2)
C1 B1 B2 C11 16.7(2)
C21 B1 B2 C11 -164.88(16)
C21 B1 C1 C6 -16.4(3)
B2 B1 C1 C6 161.71(17)
C21 B1 C1 C2 175.33(19)
B2 B1 C1 C2 -6.6(2)
C6 C1 C2 C3 -1.9(3)
B1 C1 C2 C3 166.79(17)
C6 C1 C2 C12 179.95(17)
B1 C1 C2 C12 -11.3(3)
C1 C2 C3 C4 2.6(3)
C12 C2 C3 C4 -179.18(18)
C2 C3 C4 C5 -1.0(3)
C3 C4 C5 C6 -1.3(3)
C4 C5 C6 C1 1.9(3)
C2 C1 C6 C5 -0.3(3)
B1 C1 C6 C5 -168.95(19)
C31 B2 C11 C16 -20.2(3)
B1 B2 C11 C16 161.65(16)
C31 B2 C11 C12 168.03(19)
B1 B2 C11 C12 -10.1(2)
C16 C11 C12 C13 -0.3(3)
B2 C11 C12 C13 171.69(17)
C16 C11 C12 C2 -179.43(16)
B2 C11 C12 C2 -7.4(3)
C3 C2 C12 C13 23.0(2)
C1 C2 C12 C13 -158.87(17)
C3 C2 C12 C11 -157.91(17)
C1 C2 C12 C11 20.2(3)
C11 C12 C13 C14 1.9(3)
C2 C12 C13 C14 -178.90(17)
C12 C13 C14 C15 -1.7(3)
C13 C14 C15 C16 -0.2(3)
C14 C15 C16 C11 1.8(3)
C12 C11 C16 C15 -1.5(3)
B2 C11 C16 C15 -173.52(17)
C1 B1 C21 C26 -20.5(3)
B2 B1 C21 C26 161.40(17)
C1 B1 C21 C22 170.32(19)
B2 B1 C21 C22 -7.8(3)
C26 C21 C22 C23 -1.2(3)
B1 C21 C22 C23 168.21(17)
C26 C21 C22 C32 179.98(17)
B1 C21 C22 C32 -10.6(3)
C21 C22 C23 C24 1.8(3)
C32 C22 C23 C24 -179.35(18)
C22 C23 C24 C25 -0.3(3)
C23 C24 C25 C26 -1.7(3)
C24 C25 C26 C21 2.3(3)
C22 C21 C26 C25 -0.8(3)
B1 C21 C26 C25 -170.22(18)
C11 B2 C31 C36 -17.4(3)
B1 B2 C31 C36 160.71(17)
C11 B2 C31 C32 173.62(19)
B1 B2 C31 C32 -8.2(2)
C36 C31 C32 C33 -0.5(3)
B2 C31 C32 C33 168.74(17)
C36 C31 C32 C22 -179.28(17)
B2 C31 C32 C22 -10.1(3)
C23 C22 C32 C33 24.0(3)
C21 C22 C32 C33 -157.25(18)
C23 C22 C32 C31 -157.24(18)
C21 C22 C32 C31 21.5(3)
C31 C32 C33 C34 1.5(3)
C22 C32 C33 C34 -179.66(19)
C32 C33 C34 C35 -1.2(3)
C33 C34 C35 C36 -0.2(3)
C34 C35 C36 C31 1.2(3)
C32 C31 C36 C35 -0.8(3)
B2 C31 C36 C35 -170.00(18)
